data_4072138
loop_
_publ_author_name
'Chu, Jean-Ho'
'Chen, Chin-Chau'
'Wu, Ming-Jung'

_publ_section_title
;
 Palladium-Catalyzed Arylation and Alkylation of 3,5-Diphenylisoxazole
 with Boronic Acids via C&#x2212;H Activation
;
_journal_issue 20
_journal_name_full Organometallics
_journal_page_first 5173
_journal_paper_doi 10.1021/om800606c
_journal_volume 27
_journal_year 2008
_chemical_formula_moiety 'C22 H15 N O2'
_chemical_formula_sum 'C22 H15 N O2'
_chemical_formula_weight 325.35
_chemical_name_systematic
;
 ?
;
_space_group_IT_number 2
_symmetry_cell_setting triclinic
_symmetry_space_group_name_Hall '-P 1'
_symmetry_space_group_name_H-M 'P -1'
_atom_sites_solution_hydrogens geom
_atom_sites_solution_primary direct
_atom_sites_solution_secondary difmap
_audit_creation_method SHELXL-97
_cell_angle_alpha 76.6510(10)
_cell_angle_beta 80.236(2)
_cell_angle_gamma 87.8450(10)
_cell_formula_units_Z 4
_cell_length_a 10.4372(2)
_cell_length_b 11.7904(3)
_cell_length_c 14.1541(4)
_cell_measurement_reflns_used 14619
_cell_measurement_temperature 200(2)
_cell_measurement_theta_max 25.35
_cell_measurement_theta_min 2.037
_cell_volume 1670.18(7)
_computing_cell_refinement 'HKL Scalepack (Otwinowski & Minor 1997)'
_computing_data_collection 'Collect (Nonius BV, 1997-2000)'
_computing_data_reduction 'HKL Denzo and Scalepack'
_computing_molecular_graphics 'Ortep-3 for Windows (Farrugia, 1997)'
_computing_publication_material 'WinGX publication routines (Farrugia, 1999)'
_computing_structure_refinement 'SHELXL-97 (Sheldrick, 1997)'
_computing_structure_solution 'SHELXS-86 (Sheldrick, 1986)'
_diffrn_ambient_temperature 200(2)
_diffrn_detector_area_resol_mean 9
_diffrn_measured_fraction_theta_full 0.993
_diffrn_measured_fraction_theta_max 0.993
_diffrn_measurement_device_type KappaCCD
_diffrn_measurement_method 'CCD rotation images, thick slices'
_diffrn_radiation_monochromator graphite
_diffrn_radiation_source 'fine-focus sealed tube'
_diffrn_radiation_type MoK\a
_diffrn_radiation_wavelength 0.71073
_diffrn_reflns_av_R_equivalents 0.0761
_diffrn_reflns_av_sigmaI/netI 0.0669
_diffrn_reflns_limit_h_max 12
_diffrn_reflns_limit_h_min -12
_diffrn_reflns_limit_k_max 13
_diffrn_reflns_limit_k_min -14
_diffrn_reflns_limit_l_max 16
_diffrn_reflns_limit_l_min -17
_diffrn_reflns_number 23547
_diffrn_reflns_theta_full 25.40
_diffrn_reflns_theta_max 25.40
_diffrn_reflns_theta_min 2.05
_exptl_absorpt_coefficient_mu 0.083
_exptl_absorpt_correction_T_max 1.0861
_exptl_absorpt_correction_T_min 0.8061
_exptl_absorpt_correction_type multi-scan
_exptl_absorpt_process_details
;
 ?
;
_exptl_crystal_colour 'pale yellow'
_exptl_crystal_density_diffrn 1.294
_exptl_crystal_density_method 'not measured'
_exptl_crystal_description prism
_exptl_crystal_F_000 680
_exptl_crystal_size_max 0.7
_exptl_crystal_size_mid 0.5
_exptl_crystal_size_min 0.1
_refine_diff_density_max 0.305
_refine_diff_density_min -0.298
_refine_diff_density_rms 0.090
_refine_ls_extinction_coef 0.026(3)
_refine_ls_extinction_expression Fc^*^=kFc[1+0.001xFc^2^\l^3^/sin(2\q)]^-1/4^
_refine_ls_extinction_method SHELXL
_refine_ls_goodness_of_fit_ref 1.047
_refine_ls_hydrogen_treatment fixed
_refine_ls_matrix_type full
_refine_ls_number_parameters 452
_refine_ls_number_reflns 6110
_refine_ls_number_restraints 0
_refine_ls_restrained_S_all 1.047
_refine_ls_R_factor_all 0.0892
_refine_ls_R_factor_gt 0.0513
_refine_ls_shift/su_max 0.002
_refine_ls_shift/su_mean 0.000
_refine_ls_structure_factor_coef Fsqd
_refine_ls_weighting_details 'calc w=1/[\s^2^(Fo^2^)+(0.0917P)^2^+0.0000P] where P=(Fo^2^+2Fc^2^)/3'
_refine_ls_weighting_scheme calc
_refine_ls_wR_factor_gt 0.1282
_refine_ls_wR_factor_ref 0.1599
_reflns_number_gt 4033
_reflns_number_total 6110
_reflns_threshold_expression >2sigma(I)
_cod_data_source_file om800606c_si_002.cif
_cod_data_source_block 7871
_cod_database_code 4072138

loop_
_symmetry_equiv_pos_as_xyz
'x, y, z'
'-x, -y, -z'

loop_
_atom_site_label
_atom_site_type_symbol
_atom_site_fract_x
_atom_site_fract_y
_atom_site_fract_z
_atom_site_U_iso_or_equiv
_atom_site_adp_type
_atom_site_occupancy
_atom_site_symmetry_multiplicity
_atom_site_calc_flag
_atom_site_refinement_flags
O1 O 0.19198(14) 1.07865(13) 0.40545(10) 0.0523(4) Uani 1 1 d .
O2 O 0.69003(19) 0.72824(14) 0.06036(14) 0.0736(5) Uani 1 1 d .
O3 O 0.34966(14) 0.56862(13) 0.40698(11) 0.0525(4) Uani 1 1 d .
O4 O -0.0462(2) 0.23661(14) 0.09852(13) 0.0721(5) Uani 1 1 d .
N1 N 0.23910(18) 1.17745(15) 0.33170(13) 0.0513(5) Uani 1 1 d .
N2 N 0.32698(18) 0.66832(15) 0.33493(13) 0.0515(5) Uani 1 1 d .
C1 C 0.2948(2) 1.01073(18) 0.43044(14) 0.0429(5) Uani 1 1 d .
C2 C 0.2646(2) 0.90204(19) 0.50383(15) 0.0471(6) Uani 1 1 d .
C3 C 0.1416(3) 0.8775(2) 0.55899(17) 0.0632(7) Uani 1 1 d .
H3 H 0.0762 0.9331 0.5517 0.076 Uiso 1 1 calc R
C4 C 0.1153(3) 0.7720(3) 0.62418(19) 0.0762(8) Uani 1 1 d .
H4 H 0.0323 0.7563 0.6604 0.091 Uiso 1 1 calc R
C5 C 0.2116(3) 0.6895(3) 0.63603(19) 0.0790(9) Uani 1 1 d .
H5 H 0.1935 0.6181 0.6803 0.095 Uiso 1 1 calc R
C6 C 0.3344(3) 0.7121(2) 0.58271(19) 0.0696(7) Uani 1 1 d .
H6 H 0.3994 0.6563 0.5912 0.084 Uiso 1 1 calc R
C7 C 0.3611(3) 0.8176(2) 0.51663(17) 0.0571(6) Uani 1 1 d .
H7 H 0.4442 0.8325 0.4803 0.069 Uiso 1 1 calc R
C8 C 0.4048(2) 1.06112(18) 0.37609(15) 0.0461(5) Uani 1 1 d .
H8 H 0.4892 1.0335 0.3779 0.055 Uiso 1 1 calc R
C9 C 0.3656(2) 1.16489(17) 0.31569(14) 0.0421(5) Uani 1 1 d .
C10 C 0.4462(2) 1.25711(17) 0.24330(15) 0.0417(5) Uani 1 1 d .
C11 C 0.4362(2) 1.36989(18) 0.25772(17) 0.0514(6) Uani 1 1 d .
H11 H 0.3774 1.3854 0.3104 0.062 Uiso 1 1 calc R
C12 C 0.5110(2) 1.45902(19) 0.19601(17) 0.0541(6) Uani 1 1 d .
H12 H 0.5029 1.5339 0.2071 0.065 Uiso 1 1 calc R
C13 C 0.5978(2) 1.43745(19) 0.11798(17) 0.0525(6) Uani 1 1 d .
H13 H 0.6481 1.4977 0.0755 0.063 Uiso 1 1 calc R
C14 C 0.6101(2) 1.32588(18) 0.10293(16) 0.0498(6) Uani 1 1 d .
H14 H 0.6702 1.3117 0.0504 0.060 Uiso 1 1 calc R
C15 C 0.5351(2) 1.23364(17) 0.16403(15) 0.0409(5) Uani 1 1 d .
C16 C 0.5491(2) 1.11578(17) 0.14285(14) 0.0390(5) Uani 1 1 d .
C17 C 0.6727(2) 1.06996(18) 0.11808(15) 0.0466(5) Uani 1 1 d .
H17 H 0.7464 1.1134 0.1153 0.056 Uiso 1 1 calc R
C18 C 0.6859(2) 0.96091(19) 0.09773(16) 0.0496(6) Uani 1 1 d .
H18 H 0.7685 0.9317 0.0810 0.059 Uiso 1 1 calc R
C19 C 0.5770(2) 0.89381(17) 0.10187(14) 0.0418(5) Uani 1 1 d .
C20 C 0.4547(2) 0.93934(18) 0.12542(14) 0.0427(5) Uani 1 1 d .
H20 H 0.3813 0.8958 0.1280 0.051 Uiso 1 1 calc R
C21 C 0.4408(2) 1.04908(17) 0.14515(14) 0.0411(5) Uani 1 1 d .
H21 H 0.3579 1.0788 0.1602 0.049 Uiso 1 1 calc R
C22 C 0.5894(3) 0.77702(19) 0.08053(16) 0.0544(6) Uani 1 1 d .
H22 H 0.5129 0.7377 0.0829 0.065 Uiso 1 1 calc R
C23 C 0.2384(2) 0.50399(17) 0.43712(14) 0.0410(5) Uani 1 1 d .
C24 C 0.2445(2) 0.39657(18) 0.51183(14) 0.0439(5) Uani 1 1 d .
C25 C 0.3397(2) 0.3794(2) 0.57188(17) 0.0608(7) Uani 1 1 d .
H25 H 0.4004 0.4377 0.5651 0.073 Uiso 1 1 calc R
C26 C 0.3445(3) 0.2766(3) 0.64113(19) 0.0710(8) Uani 1 1 d .
H26 H 0.4083 0.2660 0.6809 0.085 Uiso 1 1 calc R
C27 C 0.2553(3) 0.1890(2) 0.65196(18) 0.0691(8) Uani 1 1 d .
H27 H 0.2591 0.1198 0.6988 0.083 Uiso 1 1 calc R
C28 C 0.1608(3) 0.2047(2) 0.59304(17) 0.0619(7) Uani 1 1 d .
H28 H 0.1007 0.1458 0.6001 0.074 Uiso 1 1 calc R
C29 C 0.1548(2) 0.30796(19) 0.52329(16) 0.0513(6) Uani 1 1 d .
H29 H 0.0905 0.3181 0.4839 0.062 Uiso 1 1 calc R
C30 C 0.1461(2) 0.55670(17) 0.38571(14) 0.0416(5) Uani 1 1 d .
H30 H 0.0618 0.5309 0.3900 0.050 Uiso 1 1 calc R
C31 C 0.2054(2) 0.65955(17) 0.32410(14) 0.0397(5) Uani 1 1 d .
C32 C 0.14813(19) 0.75659(17) 0.25644(14) 0.0377(5) Uani 1 1 d .
C33 C 0.1529(2) 0.86831(18) 0.27298(15) 0.0457(5) Uani 1 1 d .
H33 H 0.1949 0.8800 0.3229 0.055 Uiso 1 1 calc R
C34 C 0.0964(2) 0.96180(17) 0.21682(16) 0.0469(6) Uani 1 1 d .
H34 H 0.1000 1.0358 0.2289 0.056 Uiso 1 1 calc R
C35 C 0.0347(2) 0.94466(18) 0.14263(16) 0.0482(6) Uani 1 1 d .
H35 H -0.0034 1.0072 0.1042 0.058 Uiso 1 1 calc R
C36 C 0.0295(2) 0.83431(17) 0.12542(15) 0.0450(5) Uani 1 1 d .
H36 H -0.0123 0.8239 0.0750 0.054 Uiso 1 1 calc R
C37 C 0.08496(19) 0.73852(16) 0.18116(14) 0.0372(5) Uani 1 1 d .
C38 C 0.0767(2) 0.62121(16) 0.15964(13) 0.0367(5) Uani 1 1 d .
C39 C -0.0415(2) 0.57834(17) 0.14995(15) 0.0445(5) Uani 1 1 d .
H39 H -0.1159 0.6238 0.1563 0.053 Uiso 1 1 calc R
C40 C -0.0502(2) 0.46991(18) 0.13111(15) 0.0460(5) Uani 1 1 d .
H40 H -0.1302 0.4426 0.1250 0.055 Uiso 1 1 calc R
C41 C 0.0597(2) 0.40096(17) 0.12123(13) 0.0420(5) Uani 1 1 d .
C42 C 0.1780(2) 0.44400(18) 0.12830(15) 0.0453(5) Uani 1 1 d .
H42 H 0.2526 0.3992 0.1202 0.054 Uiso 1 1 calc R
C43 C 0.1867(2) 0.55281(17) 0.14733(14) 0.0424(5) Uani 1 1 d .
H43 H 0.2671 0.5806 0.1520 0.051 Uiso 1 1 calc R
C44 C 0.0516(3) 0.2831(2) 0.10430(16) 0.0551(6) Uani 1 1 d .
H44 H 0.1286 0.2412 0.0975 0.066 Uiso 1 1 calc R

loop_
_atom_site_aniso_label
_atom_site_aniso_U_11
_atom_site_aniso_U_22
_atom_site_aniso_U_33
_atom_site_aniso_U_23
_atom_site_aniso_U_13
_atom_site_aniso_U_12
O1 0.0453(10) 0.0511(9) 0.0553(9) -0.0089(7) 0.0028(7) -0.0048(7)
O2 0.0745(13) 0.0498(10) 0.0992(13) -0.0272(9) -0.0107(10) 0.0136(9)
O3 0.0463(10) 0.0519(9) 0.0598(9) -0.0030(7) -0.0228(7) -0.0060(7)
O4 0.0901(14) 0.0505(10) 0.0810(12) -0.0229(9) -0.0139(10) -0.0197(10)
N1 0.0492(13) 0.0438(11) 0.0561(11) -0.0082(9) 0.0015(9) -0.0051(9)
N2 0.0489(12) 0.0458(11) 0.0599(12) -0.0027(9) -0.0211(9) -0.0068(9)
C1 0.0462(14) 0.0445(12) 0.0414(11) -0.0162(10) -0.0063(10) -0.0045(11)
C2 0.0551(15) 0.0503(13) 0.0390(11) -0.0145(10) -0.0089(10) -0.0096(11)
C3 0.0638(17) 0.0654(16) 0.0524(14) -0.0060(12) 0.0045(12) -0.0101(13)
C4 0.076(2) 0.081(2) 0.0594(16) -0.0001(14) 0.0050(14) -0.0153(17)
C5 0.103(3) 0.0718(19) 0.0519(15) 0.0062(13) -0.0063(16) -0.0249(18)
C6 0.085(2) 0.0604(17) 0.0621(16) -0.0042(13) -0.0218(15) -0.0001(14)
C7 0.0596(16) 0.0586(15) 0.0527(14) -0.0097(12) -0.0103(11) -0.0095(13)
C8 0.0421(13) 0.0462(13) 0.0509(12) -0.0142(10) -0.0059(10) -0.0016(10)
C9 0.0412(13) 0.0420(12) 0.0455(12) -0.0180(10) -0.0024(10) -0.0031(10)
C10 0.0371(12) 0.0400(12) 0.0484(12) -0.0095(9) -0.0086(10) -0.0012(9)
C11 0.0492(14) 0.0427(13) 0.0641(14) -0.0179(11) -0.0072(11) 0.0017(11)
C12 0.0530(15) 0.0353(12) 0.0767(16) -0.0141(12) -0.0164(13) 0.0019(11)
C13 0.0468(14) 0.0368(13) 0.0701(15) -0.0026(11) -0.0107(12) -0.0068(10)
C14 0.0438(13) 0.0446(13) 0.0572(13) -0.0086(11) -0.0010(11) -0.0053(10)
C15 0.0362(12) 0.0364(12) 0.0498(12) -0.0077(9) -0.0086(10) -0.0044(9)
C16 0.0360(12) 0.0390(12) 0.0401(11) -0.0069(9) -0.0033(9) -0.0042(9)
C17 0.0380(13) 0.0433(13) 0.0591(13) -0.0127(10) -0.0070(10) -0.0049(10)
C18 0.0379(13) 0.0481(14) 0.0616(14) -0.0130(11) -0.0049(10) 0.0034(11)
C19 0.0468(14) 0.0363(12) 0.0399(11) -0.0046(9) -0.0057(9) -0.0004(10)
C20 0.0424(13) 0.0424(12) 0.0417(11) -0.0078(9) -0.0029(9) -0.0110(10)
C21 0.0368(12) 0.0423(12) 0.0436(11) -0.0105(9) -0.0031(9) -0.0022(10)
C22 0.0606(17) 0.0423(13) 0.0592(14) -0.0100(11) -0.0083(12) -0.0023(12)
C23 0.0390(13) 0.0433(12) 0.0440(11) -0.0155(9) -0.0083(10) -0.0006(10)
C24 0.0414(13) 0.0494(13) 0.0415(11) -0.0118(10) -0.0070(10) 0.0037(10)
C25 0.0571(16) 0.0645(16) 0.0586(14) -0.0014(12) -0.0203(12) -0.0042(12)
C26 0.0682(19) 0.0806(19) 0.0597(16) 0.0024(14) -0.0245(13) 0.0057(16)
C27 0.0720(19) 0.0673(18) 0.0540(15) 0.0064(12) -0.0016(14) 0.0109(15)
C28 0.0607(17) 0.0559(15) 0.0592(15) -0.0044(12) 0.0067(13) -0.0048(12)
C29 0.0486(14) 0.0525(14) 0.0511(13) -0.0097(11) -0.0065(11) 0.0002(11)
C30 0.0359(12) 0.0448(12) 0.0462(12) -0.0115(10) -0.0099(9) -0.0043(10)
C31 0.0401(13) 0.0410(12) 0.0423(11) -0.0148(9) -0.0108(9) -0.0030(9)
C32 0.0348(11) 0.0358(11) 0.0425(11) -0.0086(9) -0.0056(9) -0.0047(9)
C33 0.0457(13) 0.0420(13) 0.0530(13) -0.0154(10) -0.0105(10) -0.0079(10)
C34 0.0484(14) 0.0310(12) 0.0606(14) -0.0127(10) -0.0026(11) -0.0076(10)
C35 0.0500(14) 0.0361(12) 0.0562(13) -0.0065(10) -0.0077(11) -0.0012(10)
C36 0.0497(13) 0.0381(12) 0.0497(12) -0.0091(10) -0.0163(10) -0.0010(10)
C37 0.0343(11) 0.0339(11) 0.0437(11) -0.0092(9) -0.0057(9) -0.0035(9)
C38 0.0416(12) 0.0329(11) 0.0359(10) -0.0059(8) -0.0096(9) -0.0010(9)
C39 0.0423(13) 0.0399(12) 0.0537(12) -0.0092(10) -0.0168(10) 0.0011(10)
C40 0.0488(14) 0.0412(12) 0.0506(12) -0.0081(10) -0.0161(10) -0.0110(11)
C41 0.0552(15) 0.0346(11) 0.0363(11) -0.0072(9) -0.0085(10) -0.0050(10)
C42 0.0464(14) 0.0408(12) 0.0496(12) -0.0127(9) -0.0082(10) 0.0051(10)
C43 0.0396(12) 0.0429(12) 0.0476(12) -0.0135(9) -0.0097(9) -0.0051(10)
C44 0.0744(18) 0.0402(13) 0.0500(13) -0.0123(10) -0.0045(12) -0.0067(13)

loop_
_atom_type_symbol
_atom_type_description
_atom_type_scat_dispersion_real
_atom_type_scat_dispersion_imag
_atom_type_scat_source
C C 0.0033 0.0016 'International Tables Vol C Tables 4.2.6.8 and 6.1.1.4'
H H 0.0000 0.0000 'International Tables Vol C Tables 4.2.6.8 and 6.1.1.4'
N N 0.0061 0.0033 'International Tables Vol C Tables 4.2.6.8 and 6.1.1.4'
O O 0.0106 0.0060 'International Tables Vol C Tables 4.2.6.8 and 6.1.1.4'

loop_
_geom_angle_atom_site_label_1
_geom_angle_atom_site_label_2
_geom_angle_atom_site_label_3
_geom_angle
C1 O1 N1 108.64(15)
C23 O3 N2 108.88(15)
C9 N1 O1 105.37(16)
C31 N2 O3 105.29(16)
C8 C1 O1 108.95(18)
C8 C1 C2 134.4(2)
O1 C1 C2 116.56(19)
C3 C2 C7 118.6(2)
C3 C2 C1 122.4(2)
C7 C2 C1 119.0(2)
C4 C3 C2 120.7(3)
C4 C3 H3 119.7
C2 C3 H3 119.7
C3 C4 C5 120.1(3)
C3 C4 H4 120.0
C5 C4 H4 120.0
C6 C5 C4 120.3(2)
C6 C5 H5 119.8
C4 C5 H5 119.8
C5 C6 C7 119.9(3)
C5 C6 H6 120.1
C7 C6 H6 120.1
C6 C7 C2 120.5(2)
C6 C7 H7 119.8
C2 C7 H7 119.8
C1 C8 C9 105.61(19)
C1 C8 H8 127.2
C9 C8 H8 127.2
N1 C9 C8 111.42(18)
N1 C9 C10 119.17(18)
C8 C9 C10 129.37(19)
C11 C10 C15 119.25(18)
C11 C10 C9 118.10(18)
C15 C10 C9 122.59(18)
C12 C11 C10 121.5(2)
C12 C11 H11 119.2
C10 C11 H11 119.2
C13 C12 C11 119.8(2)
C13 C12 H12 120.1
C11 C12 H12 120.1
C12 C13 C14 119.5(2)
C12 C13 H13 120.2
C14 C13 H13 120.2
C13 C14 C15 122.0(2)
C13 C14 H14 119.0
C15 C14 H14 119.0
C14 C15 C10 117.87(18)
C14 C15 C16 119.90(18)
C10 C15 C16 122.22(17)
C21 C16 C17 118.35(19)
C21 C16 C15 121.32(18)
C17 C16 C15 120.32(18)
C18 C17 C16 120.4(2)
C18 C17 H17 119.8
C16 C17 H17 119.8
C17 C18 C19 120.9(2)
C17 C18 H18 119.5
C19 C18 H18 119.5
C20 C19 C18 118.80(19)
C20 C19 C22 119.6(2)
C18 C19 C22 121.6(2)
C21 C20 C19 120.6(2)
C21 C20 H20 119.7
C19 C20 H20 119.7
C20 C21 C16 120.94(19)
C20 C21 H21 119.5
C16 C21 H21 119.5
O2 C22 C19 125.5(2)
O2 C22 H22 117.3
C19 C22 H22 117.3
C30 C23 O3 108.93(17)
C30 C23 C24 134.7(2)
O3 C23 C24 116.32(18)
C25 C24 C29 118.8(2)
C25 C24 C23 121.5(2)
C29 C24 C23 119.79(19)
C26 C25 C24 120.4(2)
C26 C25 H25 119.8
C24 C25 H25 119.8
C25 C26 C27 120.5(2)
C25 C26 H26 119.7
C27 C26 H26 119.7
C28 C27 C26 119.7(2)
C28 C27 H27 120.1
C26 C27 H27 120.1
C27 C28 C29 120.2(3)
C27 C28 H28 119.9
C29 C28 H28 119.9
C28 C29 C24 120.4(2)
C28 C29 H29 119.8
C24 C29 H29 119.8
C23 C30 C31 105.17(18)
C23 C30 H30 127.4
C31 C30 H30 127.4
N2 C31 C30 111.70(17)
N2 C31 C32 118.62(18)
C30 C31 C32 129.59(19)
C33 C32 C37 119.61(17)
C33 C32 C31 117.67(18)
C37 C32 C31 122.64(17)
C34 C33 C32 121.3(2)
C34 C33 H33 119.4
C32 C33 H33 119.4
C33 C34 C35 119.37(19)
C33 C34 H34 120.3
C35 C34 H34 120.3
C34 C35 C36 119.89(19)
C34 C35 H35 120.1
C36 C35 H35 120.1
C35 C36 C37 121.9(2)
C35 C36 H36 119.0
C37 C36 H36 119.0
C36 C37 C32 117.91(18)
C36 C37 C38 119.87(17)
C32 C37 C38 122.22(16)
C43 C38 C39 118.27(18)
C43 C38 C37 121.04(18)
C39 C38 C37 120.68(18)
C40 C39 C38 121.05(19)
C40 C39 H39 119.5
C38 C39 H39 119.5
C39 C40 C41 120.3(2)
C39 C40 H40 119.8
C41 C40 H40 119.8
C42 C41 C40 119.03(19)
C42 C41 C44 119.9(2)
C40 C41 C44 121.1(2)
C43 C42 C41 120.6(2)
C43 C42 H42 119.7
C41 C42 H42 119.7
C42 C43 C38 120.7(2)
C42 C43 H43 119.7
C38 C43 H43 119.7
O4 C44 C41 125.4(2)
O4 C44 H44 117.3
C41 C44 H44 117.3

loop_
_geom_bond_atom_site_label_1
_geom_bond_atom_site_label_2
_geom_bond_distance
O1 C1 1.361(2)
O1 N1 1.413(2)
O2 C22 1.202(3)
O3 C23 1.363(2)
O3 N2 1.409(2)
O4 C44 1.200(3)
N1 C9 1.310(3)
N2 C31 1.315(3)
C1 C8 1.343(3)
C1 C2 1.458(3)
C2 C3 1.388(3)
C2 C7 1.394(3)
C3 C4 1.372(4)
C3 H3 0.9300
C4 C5 1.376(4)
C4 H4 0.9300
C5 C6 1.374(4)
C5 H5 0.9300
C6 C7 1.378(3)
C6 H6 0.9300
C7 H7 0.9300
C8 C9 1.412(3)
C8 H8 0.9300
C9 C10 1.484(3)
C10 C11 1.389(3)
C10 C15 1.403(3)
C11 C12 1.373(3)
C11 H11 0.9300
C12 C13 1.370(3)
C12 H12 0.9300
C13 C14 1.378(3)
C13 H13 0.9300
C14 C15 1.394(3)
C14 H14 0.9300
C15 C16 1.485(3)
C16 C21 1.393(3)
C16 C17 1.400(3)
C17 C18 1.378(3)
C17 H17 0.9300
C18 C19 1.394(3)
C18 H18 0.9300
C19 C20 1.384(3)
C19 C22 1.473(3)
C20 C21 1.383(3)
C20 H20 0.9300
C21 H21 0.9300
C22 H22 0.9300
C23 C30 1.352(3)
C23 C24 1.458(3)
C24 C25 1.394(3)
C24 C29 1.392(3)
C25 C26 1.377(3)
C25 H25 0.9300
C26 C27 1.381(4)
C26 H26 0.9300
C27 C28 1.378(4)
C27 H27 0.9300
C28 C29 1.386(3)
C28 H28 0.9300
C29 H29 0.9300
C30 C31 1.414(3)
C30 H30 0.9300
C31 C32 1.490(3)
C32 C33 1.394(3)
C32 C37 1.403(3)
C33 C34 1.378(3)
C33 H33 0.9300
C34 C35 1.377(3)
C34 H34 0.9300
C35 C36 1.382(3)
C35 H35 0.9300
C36 C37 1.388(3)
C36 H36 0.9300
C37 C38 1.492(3)
C38 C43 1.388(3)
C38 C39 1.390(3)
C39 C40 1.374(3)
C39 H39 0.9300
C40 C41 1.387(3)
C40 H40 0.9300
C41 C42 1.381(3)
C41 C44 1.471(3)
C42 C43 1.379(3)
C42 H42 0.9300
C43 H43 0.9300
C44 H44 0.9300
